data_1550966
loop_
_publ_author_name
'Li, Yuan'
'Lu, Shu-Han'
'Zhao, Rui-dun'
'Lu, Zhi-Xiang'
'Liu, Xiao-Lan'
'Qin, Yu'
'Yang, Shao-Xiong'
'Zheng, Li-Yan'
'Cao, Qiu-e'

_publ_section_title
;
 A stable 1D helical silver coordination polymer with red emission
;
_journal_issue 21
_journal_name_full 'Polymer Chemistry'
_journal_page_first 2653
_journal_paper_doi 10.1039/C9PY00362B
_journal_volume 10
_journal_year 2019
_chemical_formula_moiety 'C25 H42 Ag5 F3 N2 O2 S4'
_chemical_formula_sum 'C25 H42 Ag5 F3 N2 O2 S4'
_chemical_formula_weight 1127.19
_space_group_crystal_system monoclinic
_space_group_IT_number 14
_space_group_name_Hall '-P 2ybc'
_space_group_name_H-M_alt 'P 1 21/c 1'
_symmetry_space_group_name_Hall '-P 2ybc'
_symmetry_space_group_name_H-M 'P 1 21/c 1'
_atom_sites_solution_hydrogens geom
_atom_sites_solution_primary dual
_audit_creation_date 2018-04-22
_audit_creation_method
;
Olex2 1.2
(compiled 2018.04.18 svn.r3501 for OlexSys, GUI svn.r5488)
;
_audit_update_record
;
2018-08-02 deposited with the CCDC.    2019-04-22 downloaded from the CCDC.
;
_cell_angle_alpha 90
_cell_angle_beta 102.123(2)
_cell_angle_gamma 90
_cell_formula_units_Z 4
_cell_length_a 12.2226(4)
_cell_length_b 24.7501(8)
_cell_length_c 12.0798(4)
_cell_measurement_reflns_used 6660
_cell_measurement_temperature 235
_cell_measurement_theta_max 62.364
_cell_measurement_theta_min 4.147
_cell_volume 3572.8(2)
_computing_cell_refinement 'SAINT V8.38A (?, 2016)'
_computing_data_reduction 'SAINT V8.38A (?, 2016)'
_computing_molecular_graphics 'Olex2 (Dolomanov et al., 2009)'
_computing_publication_material 'Olex2 (Dolomanov et al., 2009)'
_computing_structure_refinement 'ShelXL (Sheldrick, 2015)'
_computing_structure_solution 'ShelXT (Sheldrick, 2015)'
_diffrn_ambient_temperature 235.0
_diffrn_measured_fraction_theta_full 0.980
_diffrn_measured_fraction_theta_max 0.980
_diffrn_measurement_device_type 'Bruker APEX-II CCD'
_diffrn_measurement_method '\f and \w scans'
_diffrn_radiation_type CuK\a
_diffrn_radiation_wavelength 1.54178
_diffrn_reflns_av_R_equivalents 0.0762
_diffrn_reflns_av_unetI/netI 0.0674
_diffrn_reflns_Laue_measured_fraction_full 0.980
_diffrn_reflns_Laue_measured_fraction_max 0.980
_diffrn_reflns_limit_h_max 14
_diffrn_reflns_limit_h_min -14
_diffrn_reflns_limit_k_max 28
_diffrn_reflns_limit_k_min -28
_diffrn_reflns_limit_l_max 13
_diffrn_reflns_limit_l_min -13
_diffrn_reflns_number 20781
_diffrn_reflns_point_group_measured_fraction_full 0.980
_diffrn_reflns_point_group_measured_fraction_max 0.980
_diffrn_reflns_theta_full 62.427
_diffrn_reflns_theta_max 62.427
_diffrn_reflns_theta_min 4.147
_diffrn_standards_number 0
_exptl_absorpt_coefficient_mu 24.138
_exptl_absorpt_correction_T_max 0.7522
_exptl_absorpt_correction_T_min 0.4125
_exptl_absorpt_correction_type multi-scan
_exptl_absorpt_process_details
'SADABS-2016/2 (Bruker,2016/2) was used for absorption correction. wR2(int) was 0.1321 before and 0.0660 after correction. The Ratio of minimum to maximum transmission is 0.5484. The \l/2 correction factor is Not present.'
_exptl_crystal_colour colourless
_exptl_crystal_colour_primary colourless
_exptl_crystal_density_diffrn 2.096
_exptl_crystal_description needle
_exptl_crystal_F_000 2192
_exptl_crystal_size_max 0.18
_exptl_crystal_size_mid 0.08
_exptl_crystal_size_min 0.05
_refine_diff_density_max 1.584
_refine_diff_density_min -2.302
_refine_diff_density_rms 0.181
_refine_ls_extinction_method none
_refine_ls_goodness_of_fit_ref 1.066
_refine_ls_hydrogen_treatment constr
_refine_ls_matrix_type full
_refine_ls_number_parameters 382
_refine_ls_number_reflns 5569
_refine_ls_number_restraints 342
_refine_ls_restrained_S_all 1.072
_refine_ls_R_factor_all 0.0893
_refine_ls_R_factor_gt 0.0582
_refine_ls_shift/su_max 0.001
_refine_ls_shift/su_mean 0.000
_refine_ls_structure_factor_coef Fsqd
_refine_ls_weighting_details 'w=1/[\s^2^(Fo^2^)+(0.0402P)^2^+39.4972P] where P=(Fo^2^+2Fc^2^)/3'
_refine_ls_weighting_scheme calc
_refine_ls_wR_factor_gt 0.1224
_refine_ls_wR_factor_ref 0.1364
_reflns_Friedel_coverage 0.000
_reflns_number_gt 4037
_reflns_number_total 5569
_reflns_threshold_expression 'I > 2\s(I)'
_cod_data_source_file c9py00362b2.cif
_cod_data_source_block zz
_cod_depositor_comments 'Adding full bibliography for 1550966.cif.'
_cod_database_code 1550966
_shelx_shelxl_version_number 2014/7
_shelx_space_group_comment
;
The symmetry employed for this shelxl refinement is uniquely defined
by the following loop, which should always be used as a source of
symmetry information in preference to the above space-group names.
They are only intended as comments.
;
_shelx_estimated_absorpt_t_max 0.378
_shelx_estimated_absorpt_t_min 0.098
_olex2_refinement_description
;
1. Fixed Uiso
 At 1.2 times of:
  All C(H) groups, All N(H) groups
 At 1.5 times of:
  All C(H,H,H) groups
2. Rigid body (RIGU) restrains
 All non-hydrogen atoms
 with sigma for 1-2 distances of 0.004 and sigma for 1-3 distances of 0.004
3.a Aromatic/amide H refined with riding coordinates:
 C1(H1), N2(H2), C6(H6), C3(H3), C5(H5), C4(H4)
3.b Idealised Me refined as rotating group:
 C8(H8A,H8B,H8C), C11(H11A,H11B,H11C), C15(H15A,H15B,H15C), C12(H12A,H12B,
 H12C), C10(H10A,H10B,H10C), C24(H24A,H24B,H24C), C21(H21A,H21B,H21C), C20(H20A,
 H20B,H20C), C13(H13A,H13B,H13C), C23(H23A,H23B,H23C), C25(H25A,H25B,H25C),
 C19(H19A,H19B,H19C)
;
_olex2_submission_special_instructions 'No special instructions were received'

loop_
_space_group_symop_operation_xyz
'x, y, z'
'-x, y+1/2, -z+1/2'
'-x, -y, -z'
'x, -y-1/2, z-1/2'

loop_
_atom_site_label
_atom_site_type_symbol
_atom_site_fract_x
_atom_site_fract_y
_atom_site_fract_z
_atom_site_U_iso_or_equiv
_atom_site_adp_type
_atom_site_occupancy
_atom_site_site_symmetry_order
_atom_site_calc_flag
_atom_site_refinement_flags_posn
_atom_site_refinement_flags_adp
Ag2 Ag 0.56664(6) 0.69739(3) 0.45740(7) 0.0360(2) Uani 1 1 d . U
Ag4 Ag 0.72438(7) 0.70469(3) 0.04771(8) 0.0410(2) Uani 1 1 d . U
Ag1 Ag 0.50269(7) 0.84209(3) 0.60051(9) 0.0470(3) Uani 1 1 d . U
Ag5 Ag 0.65739(7) 0.70632(3) -0.21174(8) 0.0433(2) Uani 1 1 d . U
Ag3 Ag 0.79127(11) 0.67267(5) 0.30580(11) 0.0841(4) Uani 1 1 d . U
S4 S 0.6022(2) 0.64472(10) -0.0742(2) 0.0299(6) Uani 1 1 d . U
S1 S 0.5102(2) 0.73767(10) 0.6156(2) 0.0295(6) Uani 1 1 d . U
S2 S 0.6049(2) 0.63970(10) 0.3138(2) 0.0357(6) Uani 1 1 d . U
S3 S 0.8121(2) 0.75633(14) 0.2062(3) 0.0595(10) Uani 1 1 d . U
N1 N 0.3308(8) 0.8793(4) 0.5860(9) 0.042(2) Uani 1 1 d . U
O00B O 0.9960(7) 0.5958(4) 0.2454(8) 0.062(2) Uani 1 1 d . U
C9 C 0.3735(8) 0.7072(4) 0.6232(9) 0.034(2) Uani 1 1 d . U
C7 C 0.2577(9) 0.8999(4) 0.4925(10) 0.035(2) Uani 1 1 d . U
C8 C 0.3431(9) 0.7257(5) 0.7326(10) 0.041(3) Uani 1 1 d . U
H8A H 0.3996 0.7134 0.7964 0.062 Uiso 1 1 calc GR .
H8B H 0.2710 0.7108 0.7378 0.062 Uiso 1 1 calc GR .
H8C H 0.3393 0.7649 0.7335 0.062 Uiso 1 1 calc GR .
O00F O 0.9327(10) 0.6173(6) 0.3964(10) 0.096(3) Uani 1 1 d . U
C1 C 0.2740(10) 0.8816(5) 0.6679(12) 0.048(3) Uani 1 1 d . U
H1 H 0.3036 0.8704 0.7425 0.057 Uiso 1 1 calc R .
N2 N 0.1709(8) 0.9013(4) 0.6342(9) 0.046(2) Uani 1 1 d . U
H2 H 0.1217 0.9057 0.6761 0.055 Uiso 1 1 calc R .
C18 C 0.9587(9) 0.7756(5) 0.2145(11) 0.044(3) Uani 1 1 d . U
C6 C 0.2703(10) 0.9070(5) 0.3811(11) 0.043(3) Uani 1 1 d . U
H6 H 0.3369 0.8973 0.3589 0.052 Uiso 1 1 calc R .
C11 C 0.2863(9) 0.7258(5) 0.5203(11) 0.049(3) Uani 1 1 d . U
H11A H 0.2875 0.7649 0.5154 0.073 Uiso 1 1 calc GR .
H11B H 0.2126 0.7140 0.5281 0.073 Uiso 1 1 calc GR .
H11C H 0.3034 0.7103 0.4521 0.073 Uiso 1 1 calc GR .
C2 C 0.1566(9) 0.9134(4) 0.5208(11) 0.037(2) Uani 1 1 d . U
C15 C 0.6750(12) 0.5344(5) 0.3053(12) 0.056(3) Uani 1 1 d . U
H15A H 0.6334 0.5342 0.2276 0.084 Uiso 1 1 calc GR .
H15B H 0.6800 0.4978 0.3349 0.084 Uiso 1 1 calc GR .
H15C H 0.7497 0.5483 0.3081 0.084 Uiso 1 1 calc GR .
C22 C 0.6783(9) 0.5796(4) -0.0727(11) 0.040(2) Uani 1 1 d . U
C12 C 0.4955(11) 0.5506(5) 0.3693(13) 0.058(3) Uani 1 1 d . U
H12A H 0.4613 0.5706 0.4223 0.087 Uiso 1 1 calc GR .
H12B H 0.4964 0.5124 0.3875 0.087 Uiso 1 1 calc GR .
H12C H 0.4526 0.5562 0.2929 0.087 Uiso 1 1 calc GR .
C10 C 0.3826(10) 0.6461(5) 0.6242(12) 0.050(3) Uani 1 1 d . U
H10A H 0.3904 0.6336 0.5502 0.075 Uiso 1 1 calc GR .
H10B H 0.3157 0.6306 0.6425 0.075 Uiso 1 1 calc GR .
H10C H 0.4475 0.6351 0.6806 0.075 Uiso 1 1 calc GR .
C24 C 0.7741(11) 0.5770(5) 0.0312(13) 0.061(3) Uani 1 1 d . U
H24A H 0.8291 0.6045 0.0252 0.091 Uiso 1 1 calc GR .
H24B H 0.8089 0.5416 0.0354 0.091 Uiso 1 1 calc GR .
H24C H 0.7450 0.5832 0.0989 0.091 Uiso 1 1 calc GR .
C3 C 0.0678(10) 0.9367(5) 0.4453(12) 0.050(3) Uani 1 1 d . U
H3 H 0.0014 0.9472 0.4670 0.060 Uiso 1 1 calc R .
C14 C 0.6147(10) 0.5703(4) 0.3773(11) 0.043(2) Uani 1 1 d . U
C16 C 0.9983(12) 0.5965(6) 0.3457(13) 0.063(3) Uani 1 1 d . U
C21 C 1.0094(12) 0.7862(6) 0.3405(13) 0.070(4) Uani 1 1 d . U
H21A H 0.9637 0.8122 0.3701 0.105 Uiso 1 1 calc GR .
H21B H 1.0847 0.8003 0.3483 0.105 Uiso 1 1 calc GR .
H21C H 1.0118 0.7526 0.3825 0.105 Uiso 1 1 calc GR .
C20 C 1.0179(11) 0.7312(6) 0.1657(15) 0.070(4) Uani 1 1 d . U
H20A H 1.0289 0.7006 0.2170 0.105 Uiso 1 1 calc GR .
H20B H 1.0899 0.7442 0.1553 0.105 Uiso 1 1 calc GR .
H20C H 0.9730 0.7201 0.0932 0.105 Uiso 1 1 calc GR .
C13 C 0.6776(13) 0.5728(5) 0.4984(12) 0.061(3) Uani 1 1 d . U
H13A H 0.7520 0.5872 0.5012 0.091 Uiso 1 1 calc GR .
H13B H 0.6835 0.5368 0.5307 0.091 Uiso 1 1 calc GR .
H13C H 0.6379 0.5961 0.5413 0.091 Uiso 1 1 calc GR .
C5 C 0.1831(11) 0.9283(5) 0.3065(12) 0.054(3) Uani 1 1 d . U
H5 H 0.1899 0.9332 0.2311 0.064 Uiso 1 1 calc R .
C23 C 0.7225(14) 0.5737(6) -0.1776(14) 0.076(4) Uani 1 1 d . U
H23A H 0.6610 0.5752 -0.2430 0.114 Uiso 1 1 calc GR .
H23B H 0.7608 0.5393 -0.1765 0.114 Uiso 1 1 calc GR .
H23C H 0.7746 0.6029 -0.1819 0.114 Uiso 1 1 calc GR .
F2 F 1.1914(11) 0.5819(7) 0.4072(13) 0.160(5) Uani 1 1 d . U
C4 C 0.0834(11) 0.9433(5) 0.3370(13) 0.057(3) Uani 1 1 d . U
H4 H 0.0255 0.9584 0.2819 0.068 Uiso 1 1 calc R .
F3 F 1.1008(12) 0.5164(6) 0.3849(14) 0.167(5) Uani 1 1 d . U
F1 F 1.1020(13) 0.5662(7) 0.5230(13) 0.173(5) Uani 1 1 d . U
C25 C 0.5940(13) 0.5359(5) -0.0650(16) 0.076(4) Uani 1 1 d . U
H25A H 0.5688 0.5395 0.0056 0.114 Uiso 1 1 calc GR .
H25B H 0.6285 0.5007 -0.0676 0.114 Uiso 1 1 calc GR .
H25C H 0.5305 0.5392 -0.1281 0.114 Uiso 1 1 calc GR .
C17 C 1.0907(18) 0.5656(11) 0.417(2) 0.108(4) Uani 1 1 d . U
C19 C 0.9586(16) 0.8273(6) 0.1466(16) 0.090(5) Uani 1 1 d . U
H19A H 0.9325 0.8195 0.0667 0.134 Uiso 1 1 calc GR .
H19B H 1.0339 0.8418 0.1593 0.134 Uiso 1 1 calc GR .
H19C H 0.9093 0.8535 0.1704 0.134 Uiso 1 1 calc GR .

loop_
_atom_site_aniso_label
_atom_site_aniso_U_11
_atom_site_aniso_U_22
_atom_site_aniso_U_33
_atom_site_aniso_U_23
_atom_site_aniso_U_13
_atom_site_aniso_U_12
Ag2 0.0374(4) 0.0387(4) 0.0349(5) -0.0043(3) 0.0141(4) -0.0012(3)
Ag4 0.0332(4) 0.0369(4) 0.0512(6) -0.0105(4) 0.0054(4) -0.0022(3)
Ag1 0.0410(5) 0.0458(5) 0.0548(7) 0.0018(4) 0.0114(4) 0.0089(4)
Ag5 0.0492(5) 0.0430(5) 0.0399(6) 0.0101(4) 0.0146(4) -0.0050(4)
Ag3 0.0883(8) 0.1080(9) 0.0715(9) -0.0402(7) 0.0518(7) -0.0544(7)
S4 0.0288(13) 0.0312(13) 0.0309(16) 0.0035(10) 0.0090(11) 0.0007(10)
S1 0.0254(12) 0.0362(14) 0.0282(16) -0.0003(11) 0.0084(10) -0.0022(10)
S2 0.0464(15) 0.0338(14) 0.0297(17) -0.0001(11) 0.0143(12) -0.0038(12)
S3 0.0274(14) 0.075(2) 0.080(3) -0.0451(19) 0.0202(15) -0.0141(14)
N1 0.042(4) 0.045(5) 0.040(5) -0.004(4) 0.009(3) 0.007(4)
O00B 0.050(5) 0.092(7) 0.045(5) -0.007(4) 0.017(4) 0.004(5)
C9 0.025(4) 0.052(5) 0.026(5) 0.002(4) 0.006(3) -0.009(4)
C7 0.034(4) 0.030(5) 0.042(5) -0.004(3) 0.008(3) -0.002(4)
C8 0.029(5) 0.061(7) 0.036(6) 0.004(4) 0.012(4) 0.000(5)
O00F 0.082(6) 0.152(9) 0.064(7) -0.031(6) 0.034(5) -0.005(6)
C1 0.047(5) 0.053(7) 0.045(6) -0.001(4) 0.012(4) 0.006(5)
N2 0.045(4) 0.044(5) 0.053(5) -0.002(4) 0.020(4) -0.001(4)
C18 0.030(5) 0.055(6) 0.047(6) 0.004(4) 0.008(4) -0.011(4)
C6 0.042(5) 0.048(6) 0.039(5) -0.004(4) 0.010(4) -0.007(4)
C11 0.031(5) 0.079(8) 0.034(6) 0.007(5) 0.001(4) -0.009(5)
C2 0.034(4) 0.029(5) 0.049(5) -0.005(4) 0.013(3) -0.002(4)
C15 0.078(8) 0.039(6) 0.056(8) 0.004(5) 0.026(6) 0.011(5)
C22 0.042(5) 0.030(4) 0.049(6) 0.000(4) 0.013(4) 0.009(4)
C12 0.065(6) 0.051(7) 0.064(9) 0.016(6) 0.026(5) -0.012(5)
C10 0.041(6) 0.057(5) 0.055(8) 0.001(4) 0.017(6) -0.012(4)
C24 0.056(6) 0.059(7) 0.066(8) 0.003(5) 0.009(5) 0.019(5)
C3 0.040(5) 0.043(6) 0.066(6) -0.001(5) 0.005(4) -0.001(4)
C14 0.056(6) 0.033(5) 0.047(6) 0.005(4) 0.024(4) -0.002(4)
C16 0.056(6) 0.095(8) 0.040(6) -0.019(5) 0.017(4) -0.028(5)
C21 0.051(7) 0.093(10) 0.060(7) -0.001(6) 0.001(5) -0.014(7)
C20 0.046(7) 0.075(7) 0.097(11) -0.011(7) 0.035(7) -0.014(5)
C13 0.085(8) 0.049(7) 0.048(6) 0.007(5) 0.012(5) 0.009(6)
C5 0.053(5) 0.054(7) 0.049(6) 0.004(5) 0.001(4) -0.011(5)
C23 0.096(10) 0.074(9) 0.068(8) 0.001(6) 0.041(7) 0.028(7)
F2 0.090(6) 0.248(13) 0.130(11) 0.014(9) -0.004(6) 0.005(7)
C4 0.049(6) 0.051(7) 0.064(7) 0.005(5) 0.000(5) -0.005(5)
F3 0.152(10) 0.172(9) 0.140(11) -0.008(7) -0.051(8) 0.053(7)
F1 0.162(11) 0.262(14) 0.083(7) 0.006(7) -0.002(6) 0.023(10)
C25 0.075(8) 0.044(6) 0.113(12) 0.005(6) 0.026(7) -0.001(5)
C17 0.087(7) 0.156(10) 0.074(8) 0.000(7) 0.001(6) 0.011(7)
C19 0.116(12) 0.075(7) 0.078(10) 0.016(7) 0.022(8) -0.016(7)

loop_
_atom_type_symbol
_atom_type_description
_atom_type_scat_dispersion_real
_atom_type_scat_dispersion_imag
_atom_type_scat_source
C C 0.0181 0.0091 'International Tables Vol C Tables 4.2.6.8 and 6.1.1.4'
H H 0.0000 0.0000 'International Tables Vol C Tables 4.2.6.8 and 6.1.1.4'
Ag Ag 0.1306 4.2820 'International Tables Vol C Tables 4.2.6.8 and 6.1.1.4'
F F 0.0727 0.0534 'International Tables Vol C Tables 4.2.6.8 and 6.1.1.4'
N N 0.0311 0.0180 'International Tables Vol C Tables 4.2.6.8 and 6.1.1.4'
O O 0.0492 0.0322 'International Tables Vol C Tables 4.2.6.8 and 6.1.1.4'
S S 0.3331 0.5567 'International Tables Vol C Tables 4.2.6.8 and 6.1.1.4'

loop_
_geom_angle_atom_site_label_1
_geom_angle_atom_site_label_2
_geom_angle_atom_site_label_3
_geom_angle
_geom_angle_site_symmetry_1
_geom_angle_site_symmetry_3
S1 Ag2 Ag4 70.07(6) . 4_576
S2 Ag2 Ag4 121.18(7) . 4_576
S2 Ag2 S1 167.15(9) . .
Ag2 Ag4 Ag3 123.31(4) 4_575 .
Ag1 Ag4 Ag2 82.07(3) 4_575 4_575
Ag1 Ag4 Ag3 76.21(3) 4_575 .
Ag5 Ag4 Ag2 67.86(3) . 4_575
Ag5 Ag4 Ag1 98.98(3) . 4_575
Ag5 Ag4 Ag3 166.20(4) . .
S4 Ag4 Ag2 90.39(7) . 4_575
S4 Ag4 Ag1 55.88(6) . 4_575
S4 Ag4 Ag5 51.60(7) . .
S4 Ag4 Ag3 116.94(7) . .
S3 Ag4 Ag2 90.29(10) . 4_575
S3 Ag4 Ag1 107.43(8) . 4_575
S3 Ag4 Ag5 142.99(11) . .
S3 Ag4 Ag3 49.89(11) . .
S3 Ag4 S4 162.99(11) . .
S4 Ag1 Ag4 47.67(6) 4_576 4_576
S1 Ag1 Ag4 68.06(6) . 4_576
S1 Ag1 S4 99.35(8) . 4_576
S1 Ag1 S2 95.64(9) . 4_576
S2 Ag1 Ag4 90.55(6) 4_576 4_576
S2 Ag1 S4 123.16(9) 4_576 4_576
N1 Ag1 Ag4 164.1(3) . 4_576
N1 Ag1 S4 117.3(3) . 4_576
N1 Ag1 S1 115.4(2) . .
N1 Ag1 S2 104.2(3) . 4_576
S4 Ag5 Ag4 49.60(7) . .
S4 Ag5 S1 119.49(9) . 1_554
S4 Ag5 S3 147.19(10) . 4_575
S1 Ag5 Ag4 145.43(7) 1_554 .
S3 Ag5 Ag4 110.44(10) 4_575 .
S3 Ag5 S1 91.47(10) 4_575 1_554
S2 Ag3 Ag4 94.17(8) . .
S3 Ag3 Ag4 47.95(8) . .
S3 Ag3 S2 119.95(12) . .
O00F Ag3 Ag4 129.4(3) . .
O00F Ag3 S2 113.4(3) . .
O00F Ag3 S3 126.6(3) . .
Ag4 S4 Ag1 76.45(8) . 4_575
Ag4 S4 Ag5 78.80(8) . .
Ag5 S4 Ag1 134.11(10) . 4_575
C22 S4 Ag4 106.7(4) . .
C22 S4 Ag1 114.1(4) . 4_575
C22 S4 Ag5 109.7(4) . .
Ag2 S1 Ag1 111.88(10) . .
Ag2 S1 Ag5 104.68(9) . 1_556
Ag5 S1 Ag1 111.51(10) 1_556 .
C9 S1 Ag2 106.6(4) . .
C9 S1 Ag1 113.0(4) . .
C9 S1 Ag5 108.8(4) . 1_556
Ag2 S2 Ag1 118.92(11) . 4_575
Ag2 S2 Ag3 99.02(10) . .
Ag3 S2 Ag1 99.07(10) . 4_575
C14 S2 Ag2 104.9(4) . .
C14 S2 Ag1 122.0(4) . 4_575
C14 S2 Ag3 110.0(4) . .
Ag4 S3 Ag5 105.65(11) . 4_576
Ag4 S3 Ag3 82.16(11) . .
Ag3 S3 Ag5 87.24(12) . 4_576
C18 S3 Ag4 117.2(4) . .
C18 S3 Ag5 134.1(4) . 4_576
C18 S3 Ag3 113.3(4) . .
C7 N1 Ag1 130.0(8) . .
C1 N1 Ag1 125.6(9) . .
C1 N1 C7 104.1(10) . .
C8 C9 S1 107.9(7) . .
C8 C9 C11 111.1(9) . .
C11 C9 S1 108.6(7) . .
C10 C9 S1 110.0(7) . .
C10 C9 C8 109.0(10) . .
C10 C9 C11 110.1(10) . .
N1 C7 C6 130.6(10) . .
N1 C7 C2 110.1(10) . .
C2 C7 C6 119.3(11) . .
C9 C8 H8A 109.5 . .
C9 C8 H8B 109.5 . .
C9 C8 H8C 109.5 . .
H8A C8 H8B 109.5 . .
H8A C8 H8C 109.5 . .
H8B C8 H8C 109.5 . .
C16 O00F Ag3 121.4(12) . .
N1 C1 H1 123.3 . .
N1 C1 N2 113.5(12) . .
N2 C1 H1 123.3 . .
C1 N2 H2 126.4 . .
C1 N2 C2 107.3(10) . .
C2 N2 H2 126.4 . .
C21 C18 S3 106.5(9) . .
C20 C18 S3 109.4(8) . .
C20 C18 C21 112.6(12) . .
C20 C18 C19 110.5(13) . .
C19 C18 S3 107.4(10) . .
C19 C18 C21 110.2(12) . .
C7 C6 H6 121.3 . .
C5 C6 C7 117.5(12) . .
C5 C6 H6 121.3 . .
C9 C11 H11A 109.5 . .
C9 C11 H11B 109.5 . .
C9 C11 H11C 109.5 . .
H11A C11 H11B 109.5 . .
H11A C11 H11C 109.5 . .
H11B C11 H11C 109.5 . .
N2 C2 C7 105.0(10) . .
N2 C2 C3 131.5(11) . .
C3 C2 C7 123.5(12) . .
H15A C15 H15B 109.5 . .
H15A C15 H15C 109.5 . .
H15B C15 H15C 109.5 . .
C14 C15 H15A 109.5 . .
C14 C15 H15B 109.5 . .
C14 C15 H15C 109.5 . .
C24 C22 S4 109.8(8) . .
C23 C22 S4 110.3(9) . .
C23 C22 C24 110.1(12) . .
C23 C22 C25 111.0(12) . .
C25 C22 S4 106.0(8) . .
C25 C22 C24 109.6(11) . .
H12A C12 H12B 109.5 . .
H12A C12 H12C 109.5 . .
H12B C12 H12C 109.5 . .
C14 C12 H12A 109.5 . .
C14 C12 H12B 109.5 . .
C14 C12 H12C 109.5 . .
C9 C10 H10A 109.5 . .
C9 C10 H10B 109.5 . .
C9 C10 H10C 109.5 . .
H10A C10 H10B 109.5 . .
H10A C10 H10C 109.5 . .
H10B C10 H10C 109.5 . .
C22 C24 H24A 109.5 . .
C22 C24 H24B 109.5 . .
C22 C24 H24C 109.5 . .
H24A C24 H24B 109.5 . .
H24A C24 H24C 109.5 . .
H24B C24 H24C 109.5 . .
C2 C3 H3 122.2 . .
C4 C3 C2 115.5(12) . .
C4 C3 H3 122.2 . .
C15 C14 S2 107.2(8) . .
C12 C14 S2 106.9(8) . .
C12 C14 C15 110.2(11) . .
C13 C14 S2 109.6(8) . .
C13 C14 C15 111.5(11) . .
C13 C14 C12 111.3(11) . .
O00B C16 O00F 129.1(16) . .
O00B C16 C17 115.8(16) . .
O00F C16 C17 115.1(17) . .
C18 C21 H21A 109.5 . .
C18 C21 H21B 109.5 . .
C18 C21 H21C 109.5 . .
H21A C21 H21B 109.5 . .
H21A C21 H21C 109.5 . .
H21B C21 H21C 109.5 . .
C18 C20 H20A 109.5 . .
C18 C20 H20B 109.5 . .
C18 C20 H20C 109.5 . .
H20A C20 H20B 109.5 . .
H20A C20 H20C 109.5 . .
H20B C20 H20C 109.5 . .
C14 C13 H13A 109.5 . .
C14 C13 H13B 109.5 . .
C14 C13 H13C 109.5 . .
H13A C13 H13B 109.5 . .
H13A C13 H13C 109.5 . .
H13B C13 H13C 109.5 . .
C6 C5 H5 118.7 . .
C6 C5 C4 122.6(14) . .
C4 C5 H5 118.7 . .
C22 C23 H23A 109.5 . .
C22 C23 H23B 109.5 . .
C22 C23 H23C 109.5 . .
H23A C23 H23B 109.5 . .
H23A C23 H23C 109.5 . .
H23B C23 H23C 109.5 . .
C3 C4 C5 121.6(13) . .
C3 C4 H4 119.2 . .
C5 C4 H4 119.2 . .
C22 C25 H25A 109.5 . .
C22 C25 H25B 109.5 . .
C22 C25 H25C 109.5 . .
H25A C25 H25B 109.5 . .
H25A C25 H25C 109.5 . .
H25B C25 H25C 109.5 . .
F2 C17 C16 113(2) . .
F3 C17 C16 114.6(19) . .
F3 C17 F2 96.2(19) . .
F1 C17 C16 120(2) . .
F1 C17 F2 100.7(19) . .
F1 C17 F3 109(2) . .
C18 C19 H19A 109.5 . .
C18 C19 H19B 109.5 . .
C18 C19 H19C 109.5 . .
H19A C19 H19B 109.5 . .
H19A C19 H19C 109.5 . .
H19B C19 H19C 109.5 . .

loop_
_geom_bond_atom_site_label_1
_geom_bond_atom_site_label_2
_geom_bond_distance
_geom_bond_site_symmetry_2
Ag2 Ag4 3.1459(11) 4_576
Ag2 S1 2.383(3) .
Ag2 S2 2.368(3) .
Ag4 Ag2 3.1460(11) 4_575
Ag4 Ag1 3.1329(12) 4_575
Ag4 Ag5 3.0686(13) .
Ag4 Ag3 3.1538(17) .
Ag4 S4 2.382(3) .
Ag4 S3 2.364(3) .
Ag1 Ag4 3.1330(12) 4_576
Ag1 S4 2.668(3) 4_576
Ag1 S1 2.591(3) .
Ag1 S2 2.655(3) 4_576
Ag1 N1 2.266(9) .
Ag5 S4 2.452(3) .
Ag5 S1 2.571(3) 1_554
Ag5 S3 2.490(3) 4_575
Ag3 S2 2.441(3) .
Ag3 S3 2.435(4) .
Ag3 O00F 2.296(14) .
S4 Ag1 2.668(3) 4_575
S4 C22 1.860(10) .
S1 Ag5 2.571(3) 1_556
S1 C9 1.853(10) .
S2 Ag1 2.655(3) 4_575
S2 C14 1.874(11) .
S3 Ag5 2.490(3) 4_576
S3 C18 1.836(11) .
N1 C7 1.382(15) .
N1 C1 1.324(15) .
O00B C16 1.206(16) .
C9 C8 1.517(15) .
C9 C11 1.529(16) .
C9 C10 1.515(16) .
C7 C6 1.397(17) .
C7 C2 1.390(15) .
C8 H8A 0.9700 .
C8 H8B 0.9700 .
C8 H8C 0.9700 .
O00F C16 1.220(17) .
C1 H1 0.9400 .
C1 N2 1.333(15) .
N2 H2 0.8700 .
N2 C2 1.378(15) .
C18 C21 1.54(2) .
C18 C20 1.503(18) .
C18 C19 1.520(19) .
C6 H6 0.9400 .
C6 C5 1.349(17) .
C11 H11A 0.9700 .
C11 H11B 0.9700 .
C11 H11C 0.9700 .
C2 C3 1.388(16) .
C15 H15A 0.9700 .
C15 H15B 0.9700 .
C15 H15C 0.9700 .
C15 C14 1.537(16) .
C22 C24 1.527(18) .
C22 C23 1.486(18) .
C22 C25 1.510(17) .
C12 H12A 0.9700 .
C12 H12B 0.9700 .
C12 H12C 0.9700 .
C12 C14 1.520(17) .
C10 H10A 0.9700 .
C10 H10B 0.9700 .
C10 H10C 0.9700 .
C24 H24A 0.9700 .
C24 H24B 0.9700 .
C24 H24C 0.9700 .
C3 H3 0.9400 .
C3 C4 1.37(2) .
C14 C13 1.504(19) .
C16 C17 1.48(3) .
C21 H21A 0.9700 .
C21 H21B 0.9700 .
C21 H21C 0.9700 .
C20 H20A 0.9700 .
C20 H20B 0.9700 .
C20 H20C 0.9700 .
C13 H13A 0.9700 .
C13 H13B 0.9700 .
C13 H13C 0.9700 .
C5 H5 0.9400 .
C5 C4 1.396(19) .
C23 H23A 0.9700 .
C23 H23B 0.9700 .
C23 H23C 0.9700 .
F2 C17 1.33(2) .
C4 H4 0.9400 .
F3 C17 1.29(3) .
F1 C17 1.25(2) .
C25 H25A 0.9700 .
C25 H25B 0.9700 .
C25 H25C 0.9700 .
C19 H19A 0.9700 .
C19 H19B 0.9700 .
C19 H19C 0.9700 .
